data_2000618
loop_
_publ_author_name
'Keder, N. L.'
'Shibao, R. K.'
'Eckert, H.'

_publ_section_title
;
 Structure of tris(phenylseleno)phosphine
;
_journal_issue 9
_journal_name_full 'Acta Crystallographica Section C'
_journal_page_first 1670
_journal_page_last 1671
_journal_paper_doi 10.1107/S010827019101497X
_journal_volume 48
_journal_year 1992
_chemical_formula_moiety 'C18 H15 P1 Se3'
_chemical_formula_sum 'C18 H15 P Se3'
_chemical_formula_weight 499.17
_chemical_name_systematic tris(phenylseleno)phosphine
_space_group_crystal_system trigonal
_space_group_IT_number 148
_space_group_name_Hall '-R 3'
_space_group_name_H-M_alt 'R -3 :H'
_cell_angle_alpha 90
_cell_angle_beta 90
_cell_angle_gamma 120
_cell_formula_units_Z 6
_cell_length_a 12.8896(5)
_cell_length_b 12.8896(5)
_cell_length_c 19.1855(7)
_cell_volume 2760.47(18)
_diffrn_radiation_type Mo
_diffrn_radiation_wavelength 0.71069
_exptl_absorpt_coefficient_mu 6.016
_exptl_crystal_density_diffrn 1.80
_exptl_crystal_F_000 1440
_cod_data_source_file hh0566.cif
_cod_data_source_block hh0566a
_cod_depositor_comments
;
 Marking attached hydrogen atoms.

 Antanas Vaitkus,
 2018-02-09
;
_cod_original_cell_volume 2760.5(2)
_cod_database_code 2000618

loop_
_space_group_symop_id
_space_group_symop_operation_xyz
1 x,y,z
2 -y,x-y,z
3 -x+y,-x,z
4 -x,-y,-z
5 y,-x+y,-z
6 x-y,x,-z
7 x+2/3,y+1/3,z+1/3
8 -y+2/3,x-y+1/3,z+1/3
9 -x+y+2/3,-x+1/3,z+1/3
10 -x+2/3,-y+1/3,-z+1/3
11 y+2/3,-x+y+1/3,-z+1/3
12 x-y+2/3,x+1/3,-z+1/3
13 x+1/3,y+2/3,z+2/3
14 -y+1/3,x-y+2/3,z+2/3
15 -x+y+1/3,-x+2/3,z+2/3
16 -x+1/3,-y+2/3,-z+2/3
17 y+1/3,-x+y+2/3,-z+2/3
18 x-y+1/3,x+2/3,-z+2/3

loop_
_atom_site_label
_atom_site_fract_x
_atom_site_fract_y
_atom_site_fract_z
_atom_site_U_iso_or_equiv
_atom_site_attached_hydrogens
P(1) .0000 .0000 .39750(10) .0387(7) 0
Se(1) .11911(6) -.05200(6) .33751(4) .0480(8) 0
C(1) .2620(5) .0373(6) .3924(3) .038(5) 0
C(2) .2777(6) -.0149(6) .4524(4) .051(6) 1
C(3) .3826(7) .0472(7) .4905(4) .057(7) 1
C(4) .4717(6) .1578(7) .4687(4) .052(7) 1
C(5) .4560(7) .2102(6) .4096(4) .049(6) 1
C(6) .3492(6) .1479(6) .3710(4) .044(6) 1

loop_
_geom_bond_atom_site_label_1
_geom_bond_atom_site_label_2
_geom_bond_distance
P(1) Se(1) 2.271(2)
Se(1) C(1) 1.925(6)
C(1) C(6) 1.365(9)
C(1) C(2) 1.398(10)
C(2) C(3) 1.387(10)
C(3) C(4) 1.374(11)
C(4) C(5) 1.386(11)
C(5) C(6) 1.409(10)
